data_4107808
loop_
_publ_author_name
'David W. Norman'
'Charles A. Carraz'
'David J. Hyett'
'Paul G. Pringle'
'Joseph B. Sweeney'
'A. Guy Orpen'
'Hirrahataya Phetmung'
'Richard L. Wingad'

_publ_section_title
;
 Bidentates versus Monodentates in Asymmetric Hydrogenation Catalysis:
 Synergic Effects on Rate and Allosteric Effects on Enantioselectivity
;
_journal_name_full 'Journal of the American Chemical Society'
_journal_page_first 6840
_journal_page_last 6847
_journal_paper_doi 10.1021/ja800858x
_journal_volume 130
_journal_year 2008
_chemical_formula_moiety 'C34 H26 Cl2 O2 P2 Pd'
_chemical_formula_sum 'C34 H26 Cl2 O2 P2 Pd'
_chemical_formula_weight 705.79
_chemical_name_systematic
; 
 ? 
;
_space_group_IT_number 2
_symmetry_cell_setting triclinic
_symmetry_space_group_name_Hall '-P 1'
_symmetry_space_group_name_H-M 'P -1'
_atom_sites_solution_hydrogens geom
_atom_sites_solution_primary direct
_atom_sites_solution_secondary difmap
_audit_creation_method SHELXL-97
_cell_angle_alpha 69.525(13)
_cell_angle_beta 85.969(15)
_cell_angle_gamma 80.834(16)
_cell_formula_units_Z 2
_cell_length_a 8.6428(19)
_cell_length_b 14.3923(23)
_cell_length_c 14.5761(19)
_cell_measurement_reflns_used 7703
_cell_measurement_temperature 193(2)
_cell_measurement_theta_max 50
_cell_measurement_theta_min 5
_cell_volume 1676.7(5)
_computing_cell_refinement 'SAINT (Siemens, 1995b)'
_computing_data_collection 'SMART (Siemens, 1995b)'
_computing_data_reduction 'SAINT (Siemens, 1995b)'
_computing_molecular_graphics 'SHELXTL (Siemens, 1995a)'
_computing_publication_material 'SHELXTL (Siemens, 1995a)'
_computing_structure_refinement 'SHELXL-97 (Sheldrick, 1997)'
_computing_structure_solution 'SHELXS-97 (Sheldrick, 1990)'
_diffrn_ambient_temperature 193(2)
_diffrn_detector_area_resol_mean 8.366
_diffrn_measured_fraction_theta_full 0.982
_diffrn_measured_fraction_theta_max 0.982
_diffrn_measurement_device_type 'Siemens SMART area detector'
_diffrn_measurement_method 'narrow frame \w scans'
_diffrn_radiation_monochromator graphite
_diffrn_radiation_source 'fine-focus sealed tube'
_diffrn_radiation_type MoK\a
_diffrn_radiation_wavelength 0.71073
_diffrn_reflns_av_R_equivalents 0.0509
_diffrn_reflns_av_sigmaI/netI 0.0573
_diffrn_reflns_limit_h_max 11
_diffrn_reflns_limit_h_min -11
_diffrn_reflns_limit_k_max 18
_diffrn_reflns_limit_k_min -18
_diffrn_reflns_limit_l_max 18
_diffrn_reflns_limit_l_min -18
_diffrn_reflns_number 17147
_diffrn_reflns_theta_full 27.44
_diffrn_reflns_theta_max 27.44
_diffrn_reflns_theta_min 1.73
_diffrn_standards_decay_% none
_exptl_absorpt_coefficient_mu 0.836
_exptl_absorpt_correction_T_max 0.942281
_exptl_absorpt_correction_T_min 0.842559
_exptl_absorpt_correction_type multi-scan
_exptl_absorpt_process_details 'SADABS (Sheldrick, 1996)'
_exptl_crystal_colour colourless
_exptl_crystal_density_diffrn 1.398
_exptl_crystal_description block
_exptl_crystal_F_000 712
_exptl_crystal_size_max 0.36
_exptl_crystal_size_mid 0.24
_exptl_crystal_size_min 0.10
_refine_diff_density_max 0.439
_refine_diff_density_min -0.518
_refine_diff_density_rms 0.099
_refine_ls_extinction_method none
_refine_ls_goodness_of_fit_ref 1.049
_refine_ls_hydrogen_treatment constr
_refine_ls_matrix_type full
_refine_ls_number_parameters 370
_refine_ls_number_reflns 7527
_refine_ls_number_restraints 0
_refine_ls_restrained_S_all 1.049
_refine_ls_R_factor_all 0.0666
_refine_ls_R_factor_gt 0.0439
_refine_ls_shift/su_max 0.001
_refine_ls_shift/su_mean 0.000
_refine_ls_structure_factor_coef Fsqd
_refine_ls_weighting_details 'calc w=1/[\s^2^(Fo^2^)+(0.0198P)^2^+3.1259P] where P=(Fo^2^+2Fc^2^)/3'
_refine_ls_weighting_scheme calc
_refine_ls_wR_factor_gt 0.0805
_refine_ls_wR_factor_ref 0.0883
_reflns_number_gt 5717
_reflns_number_total 7527
_reflns_threshold_expression >2sigma(I)
_cod_data_source_file ja800858x-file001.cif
_cod_data_source_block cc7_(5a)
_cod_original_cell_volume 1676.6(6)
_cod_database_code 4107808

loop_
_symmetry_equiv_pos_as_xyz
'x, y, z'
'-x, -y, -z'

loop_
_atom_site_label
_atom_site_type_symbol
_atom_site_fract_x
_atom_site_fract_y
_atom_site_fract_z
_atom_site_U_iso_or_equiv
_atom_site_adp_type
_atom_site_occupancy
_atom_site_symmetry_multiplicity
_atom_site_calc_flag
_atom_site_refinement_flags
Pd1 Pd 0.49070(3) 0.27902(2) 0.269402(19) 0.01747(7) Uani 1 1 d .
Cl1 Cl 0.24033(10) 0.30801(7) 0.20086(6) 0.02602(19) Uani 1 1 d .
Cl2 Cl 0.39710(10) 0.28503(7) 0.42495(6) 0.02394(19) Uani 1 1 d .
P1 P 0.60245(11) 0.27791(7) 0.12988(6) 0.02092(19) Uani 1 1 d .
P2 P 0.73655(10) 0.24343(6) 0.32650(6) 0.01759(18) Uani 1 1 d .
O1 O 0.6094(3) 0.17913(17) 0.10127(17) 0.0248(5) Uani 1 1 d .
O2 O 0.5217(3) 0.36759(17) 0.03871(16) 0.0233(5) Uani 1 1 d .
C1 C 0.8698(4) 0.2151(3) 0.2321(3) 0.0238(8) Uani 1 1 d .
H1A H 0.9750 0.2259 0.2407 0.029 Uiso 1 1 calc R
H1B H 0.8731 0.1455 0.2380 0.029 Uiso 1 1 calc R
C2 C 0.8094(4) 0.2842(3) 0.1309(2) 0.0259(8) Uani 1 1 d .
H2A H 0.8643 0.2622 0.0801 0.031 Uiso 1 1 calc R
H2B H 0.8263 0.3524 0.1193 0.031 Uiso 1 1 calc R
C21 C 0.7621(4) 0.1314(3) 0.4351(3) 0.0226(7) Uani 1 1 d .
C22 C 0.6977(5) 0.0491(3) 0.4337(3) 0.0341(9) Uani 1 1 d .
H22A H 0.6468 0.0530 0.3780 0.041 Uiso 1 1 calc R
C23 C 0.7087(5) -0.0388(3) 0.5145(4) 0.0423(11) Uani 1 1 d .
H23A H 0.6658 -0.0934 0.5128 0.051 Uiso 1 1 calc R
C24 C 0.7836(5) -0.0448(3) 0.5975(3) 0.0416(11) Uani 1 1 d .
H24A H 0.7899 -0.1031 0.6521 0.050 Uiso 1 1 calc R
C25 C 0.8487(5) 0.0360(3) 0.5990(3) 0.0403(10) Uani 1 1 d .
H25A H 0.9005 0.0314 0.6546 0.048 Uiso 1 1 calc R
C26 C 0.8379(5) 0.1240(3) 0.5186(3) 0.0299(8) Uani 1 1 d .
H26A H 0.8817 0.1782 0.5208 0.036 Uiso 1 1 calc R
C31 C 0.8036(4) 0.3460(2) 0.3513(2) 0.0184(7) Uani 1 1 d .
C32 C 0.6982(4) 0.4312(3) 0.3484(3) 0.0247(8) Uani 1 1 d .
H32A H 0.5940 0.4358 0.3329 0.030 Uiso 1 1 calc R
C33 C 0.7483(4) 0.5092(3) 0.3686(3) 0.0291(8) Uani 1 1 d .
H33A H 0.6778 0.5661 0.3660 0.035 Uiso 1 1 calc R
C34 C 0.9022(4) 0.5023(3) 0.3925(3) 0.0271(8) Uani 1 1 d .
H34 H 0.9347 0.5538 0.4076 0.032 Uiso 1 1 calc R
C35 C 1.0093(4) 0.4182(3) 0.3942(3) 0.0252(8) Uani 1 1 d .
H35A H 1.1135 0.4143 0.4091 0.030 Uiso 1 1 calc R
C36 C 0.9607(4) 0.3402(3) 0.3737(2) 0.0221(7) Uani 1 1 d .
H36A H 1.0323 0.2842 0.3748 0.027 Uiso 1 1 calc R
C41 C 0.5549(4) 0.3670(3) -0.0577(2) 0.0209(7) Uani 1 1 d .
C42 C 0.6368(4) 0.4433(3) -0.1192(3) 0.0234(7) Uani 1 1 d .
H42A H 0.6679 0.4899 -0.0959 0.028 Uiso 1 1 calc R
C43 C 0.6700(4) 0.4479(3) -0.2134(3) 0.0247(8) Uani 1 1 d .
H43A H 0.7209 0.4994 -0.2553 0.030 Uiso 1 1 calc R
C44 C 0.6668(4) 0.3762(3) -0.3454(3) 0.0301(8) Uani 1 1 d .
H44A H 0.7185 0.4271 -0.3875 0.036 Uiso 1 1 calc R
C45 C 0.6298(5) 0.3041(3) -0.3778(3) 0.0341(9) Uani 1 1 d .
H45A H 0.6534 0.3074 -0.4420 0.041 Uiso 1 1 calc R
C46 C 0.5563(5) 0.2255(3) -0.3138(3) 0.0325(9) Uani 1 1 d .
H46A H 0.5367 0.1748 -0.3352 0.039 Uiso 1 1 calc R
C47 C 0.5124(4) 0.2214(3) -0.2199(3) 0.0266(8) Uani 1 1 d .
H47A H 0.4617 0.1692 -0.1792 0.032 Uiso 1 1 calc R
C48 C 0.5011(4) 0.2967(2) -0.0873(2) 0.0202(7) Uani 1 1 d .
C49 C 0.6278(4) 0.3749(3) -0.2483(2) 0.0221(7) Uani 1 1 d .
C50 C 0.5450(4) 0.2975(3) -0.1848(2) 0.0222(7) Uani 1 1 d .
C51 C 0.4669(4) 0.1610(3) 0.0725(3) 0.0252(8) Uani 1 1 d .
C52 C 0.3944(5) 0.0824(3) 0.1376(3) 0.0303(9) Uani 1 1 d .
H52A H 0.4413 0.0421 0.1966 0.036 Uiso 1 1 calc R
C53 C 0.2540(5) 0.0658(3) 0.1134(3) 0.0343(9) Uani 1 1 d .
H53A H 0.2074 0.0121 0.1550 0.041 Uiso 1 1 calc R
C54 C 0.0257(5) 0.1194(3) 0.0036(3) 0.0371(10) Uani 1 1 d .
H54A H -0.0240 0.0677 0.0460 0.044 Uiso 1 1 calc R
C55 C -0.0492(5) 0.1842(4) -0.0788(3) 0.0416(11) Uani 1 1 d .
H55A H -0.1490 0.1761 -0.0919 0.050 Uiso 1 1 calc R
C56 C 0.0239(5) 0.2634(3) -0.1441(3) 0.0387(10) Uani 1 1 d .
H56A H -0.0286 0.3082 -0.1994 0.046 Uiso 1 1 calc R
C57 C 0.1724(4) 0.2743(3) -0.1260(3) 0.0289(8) Uani 1 1 d .
H57A H 0.2200 0.3263 -0.1700 0.035 Uiso 1 1 calc R
C58 C 0.4089(4) 0.2201(2) -0.0182(2) 0.0204(7) Uani 1 1 d .
C59 C 0.1781(5) 0.1298(3) 0.0254(3) 0.0293(8) Uani 1 1 d .
C60 C 0.2554(4) 0.2080(3) -0.0417(3) 0.0242(8) Uani 1 1 d .

loop_
_atom_site_aniso_label
_atom_site_aniso_U_11
_atom_site_aniso_U_22
_atom_site_aniso_U_33
_atom_site_aniso_U_23
_atom_site_aniso_U_13
_atom_site_aniso_U_12
Pd1 0.01723(13) 0.02091(14) 0.01520(13) -0.00654(10) 0.00002(9) -0.00479(10)
Cl1 0.0209(4) 0.0333(5) 0.0234(4) -0.0070(4) -0.0027(3) -0.0079(4)
Cl2 0.0246(4) 0.0294(5) 0.0181(4) -0.0087(4) 0.0037(3) -0.0053(4)
P1 0.0243(5) 0.0242(5) 0.0154(4) -0.0081(4) -0.0007(4) -0.0039(4)
P2 0.0173(4) 0.0206(4) 0.0159(4) -0.0071(4) -0.0001(3) -0.0044(3)
O1 0.0324(14) 0.0243(13) 0.0186(12) -0.0089(10) -0.0078(11) -0.0002(11)
O2 0.0341(14) 0.0222(12) 0.0144(12) -0.0085(10) 0.0017(10) -0.0023(11)
C1 0.0198(18) 0.032(2) 0.0261(19) -0.0169(16) 0.0024(14) -0.0058(15)
C2 0.0247(19) 0.036(2) 0.0190(18) -0.0116(16) 0.0061(15) -0.0085(16)
C21 0.0172(17) 0.0236(18) 0.0245(18) -0.0072(15) 0.0009(14) 0.0011(14)
C22 0.035(2) 0.029(2) 0.043(2) -0.0153(18) -0.0023(18) -0.0102(17)
C23 0.035(2) 0.023(2) 0.064(3) -0.008(2) 0.004(2) -0.0079(18)
C24 0.035(2) 0.026(2) 0.046(3) 0.0056(19) 0.011(2) 0.0002(18)
C25 0.047(3) 0.039(2) 0.023(2) 0.0026(18) -0.0045(19) -0.001(2)
C26 0.036(2) 0.029(2) 0.0228(19) -0.0066(16) -0.0010(16) -0.0040(17)
C31 0.0214(17) 0.0198(16) 0.0135(16) -0.0052(13) -0.0001(13) -0.0027(14)
C32 0.0215(18) 0.0227(18) 0.0287(19) -0.0068(15) -0.0031(15) -0.0031(14)
C33 0.030(2) 0.0193(18) 0.037(2) -0.0094(16) -0.0032(17) -0.0003(15)
C34 0.031(2) 0.0243(19) 0.029(2) -0.0099(16) -0.0049(16) -0.0075(16)
C35 0.0194(18) 0.0287(19) 0.029(2) -0.0106(16) -0.0012(15) -0.0071(15)
C36 0.0224(18) 0.0232(18) 0.0211(17) -0.0076(14) 0.0001(14) -0.0049(14)
C41 0.0263(19) 0.0216(17) 0.0133(16) -0.0059(13) -0.0015(14) 0.0015(14)
C42 0.0258(19) 0.0204(17) 0.0237(18) -0.0068(15) -0.0034(15) -0.0028(14)
C43 0.0256(19) 0.0219(18) 0.0233(18) -0.0043(15) 0.0010(15) -0.0028(15)
C44 0.027(2) 0.042(2) 0.0196(18) -0.0093(17) 0.0001(15) -0.0025(17)
C45 0.037(2) 0.050(3) 0.0196(19) -0.0192(18) -0.0018(17) -0.0020(19)
C46 0.036(2) 0.042(2) 0.027(2) -0.0224(18) -0.0013(17) -0.0040(18)
C47 0.029(2) 0.030(2) 0.0213(19) -0.0101(16) -0.0029(15) -0.0028(16)
C48 0.0214(18) 0.0209(17) 0.0166(17) -0.0052(14) -0.0020(14) -0.0003(14)
C49 0.0192(17) 0.0294(19) 0.0159(17) -0.0075(14) 0.0002(13) 0.0006(14)
C50 0.0224(18) 0.0262(18) 0.0163(17) -0.0071(14) -0.0052(14) 0.0034(14)
C51 0.031(2) 0.0245(18) 0.0248(19) -0.0143(15) -0.0021(15) -0.0035(15)
C52 0.048(2) 0.0217(19) 0.0197(18) -0.0043(15) 0.0000(17) -0.0064(17)
C53 0.048(3) 0.028(2) 0.031(2) -0.0121(17) 0.0100(19) -0.0175(19)
C54 0.034(2) 0.045(2) 0.044(3) -0.028(2) 0.0149(19) -0.017(2)
C55 0.021(2) 0.064(3) 0.056(3) -0.040(3) 0.003(2) -0.008(2)
C56 0.030(2) 0.049(3) 0.043(3) -0.025(2) -0.0054(19) 0.0005(19)
C57 0.024(2) 0.032(2) 0.029(2) -0.0103(17) -0.0030(16) -0.0007(16)
C58 0.0256(18) 0.0208(17) 0.0169(17) -0.0096(14) 0.0036(14) -0.0036(14)
C59 0.034(2) 0.0264(19) 0.034(2) -0.0182(17) 0.0110(17) -0.0109(16)
C60 0.0241(19) 0.0270(19) 0.0262(19) -0.0151(16) 0.0038(15) -0.0055(15)

loop_
_atom_type_symbol
_atom_type_description
_atom_type_scat_dispersion_real
_atom_type_scat_dispersion_imag
_atom_type_scat_source
C C 0.0033 0.0016 'International Tables Vol C Tables 4.2.6.8 and 6.1.1.4'
H H 0.0000 0.0000 'International Tables Vol C Tables 4.2.6.8 and 6.1.1.4'
Cl Cl 0.1484 0.1585 'International Tables Vol C Tables 4.2.6.8 and 6.1.1.4'
O O 0.0106 0.0060 'International Tables Vol C Tables 4.2.6.8 and 6.1.1.4'
P P 0.1023 0.0942 'International Tables Vol C Tables 4.2.6.8 and 6.1.1.4'
Pd Pd -0.9988 1.0072 'International Tables Vol C Tables 4.2.6.8 and 6.1.1.4'

loop_
_geom_angle_atom_site_label_1
_geom_angle_atom_site_label_2
_geom_angle_atom_site_label_3
_geom_angle
P1 Pd1 P2 85.40(3)
P1 Pd1 Cl1 90.50(3)
P2 Pd1 Cl1 175.06(4)
P1 Pd1 Cl2 173.37(3)
P2 Pd1 Cl2 88.62(3)
Cl1 Pd1 Cl2 95.61(3)
O2 P1 O1 104.98(12)
O2 P1 C2 110.16(16)
O1 P1 C2 99.99(15)
O2 P1 Pd1 111.85(9)
O1 P1 Pd1 118.59(10)
C2 P1 Pd1 110.49(11)
C21 P2 C31 109.30(15)
C21 P2 C1 105.88(16)
C31 P2 C1 107.07(15)
C21 P2 Pd1 112.15(11)
C31 P2 Pd1 114.19(11)
C1 P2 Pd1 107.77(11)
C51 O1 P1 116.8(2)
C41 O2 P1 119.8(2)
C2 C1 P2 108.6(2)
C2 C1 H1A 110.0
P2 C1 H1A 110.0
C2 C1 H1B 110.0
P2 C1 H1B 110.0
H1A C1 H1B 108.4
C1 C2 P1 107.1(2)
C1 C2 H2A 110.3
P1 C2 H2A 110.3
C1 C2 H2B 110.3
P1 C2 H2B 110.3
H2A C2 H2B 108.5
C26 C21 C22 118.8(3)
C26 C21 P2 124.2(3)
C22 C21 P2 117.0(3)
C23 C22 C21 120.7(4)
C23 C22 H22A 119.6
C21 C22 H22A 119.6
C24 C23 C22 119.9(4)
C24 C23 H23A 120.1
C22 C23 H23A 120.1
C25 C24 C23 119.7(4)
C25 C24 H24A 120.1
C23 C24 H24A 120.1
C24 C25 C26 120.7(4)
C24 C25 H25A 119.6
C26 C25 H25A 119.6
C21 C26 C25 120.2(4)
C21 C26 H26A 119.9
C25 C26 H26A 119.9
C32 C31 C36 119.4(3)
C32 C31 P2 120.0(3)
C36 C31 P2 120.6(2)
C33 C32 C31 120.3(3)
C33 C32 H32A 119.8
C31 C32 H32A 119.8
C34 C33 C32 120.1(3)
C34 C33 H33A 119.9
C32 C33 H33A 119.9
C33 C34 C35 120.1(3)
C33 C34 H34 120.0
C35 C34 H34 120.0
C36 C35 C34 120.2(3)
C36 C35 H35A 119.9
C34 C35 H35A 119.9
C35 C36 C31 119.9(3)
C35 C36 H36A 120.1
C31 C36 H36A 120.1
C48 C41 C42 124.1(3)
C48 C41 O2 119.8(3)
C42 C41 O2 116.1(3)
C43 C42 C41 118.9(3)
C43 C42 H42A 120.5
C41 C42 H42A 120.5
C42 C43 C49 120.7(3)
C42 C43 H43A 119.6
C49 C43 H43A 119.6
C45 C44 C49 121.4(4)
C45 C44 H44A 119.3
C49 C44 H44A 119.3
C44 C45 C46 119.6(3)
C44 C45 H45A 120.2
C46 C45 H45A 120.2
C47 C46 C45 121.6(4)
C47 C46 H46A 119.2
C45 C46 H46A 119.2
C46 C47 C50 120.0(4)
C46 C47 H47A 120.0
C50 C47 H47A 120.0
C41 C48 C50 116.9(3)
C41 C48 C58 120.7(3)
C50 C48 C58 122.3(3)
C43 C49 C44 121.6(3)
C43 C49 C50 119.6(3)
C44 C49 C50 118.8(3)
C47 C50 C49 118.4(3)
C47 C50 C48 122.1(3)
C49 C50 C48 119.4(3)
C58 C51 C52 123.6(3)
C58 C51 O1 118.4(3)
C52 C51 O1 118.0(3)
C53 C52 C51 119.2(4)
C53 C52 H52A 120.4
C51 C52 H52A 120.4
C52 C53 C59 120.8(4)
C52 C53 H53A 119.6
C59 C53 H53A 119.6
C55 C54 C59 121.1(4)
C55 C54 H54A 119.5
C59 C54 H54A 119.5
C54 C55 C56 120.4(4)
C54 C55 H55A 119.8
C56 C55 H55A 119.8
C57 C56 C55 119.9(4)
C57 C56 H56A 120.0
C55 C56 H56A 120.0
C56 C57 C60 121.6(4)
C56 C57 H57A 119.2
C60 C57 H57A 119.2
C51 C58 C60 117.5(3)
C51 C58 C48 120.3(3)
C60 C58 C48 122.2(3)
C54 C59 C53 121.5(4)
C54 C59 C60 119.1(4)
C53 C59 C60 119.3(3)
C57 C60 C59 117.8(3)
C57 C60 C58 122.9(3)
C59 C60 C58 119.1(3)

loop_
_geom_bond_atom_site_label_1
_geom_bond_atom_site_label_2
_geom_bond_distance
Pd1 P1 2.1933(9)
Pd1 P2 2.2525(9)
Pd1 Cl1 2.3621(9)
Pd1 Cl2 2.3790(9)
P1 O2 1.601(2)
P1 O1 1.607(2)
P1 C2 1.807(4)
P2 C21 1.818(4)
P2 C31 1.822(3)
P2 C1 1.845(3)
O1 C51 1.419(4)
O2 C41 1.417(4)
C1 C2 1.535(5)
C1 H1A 0.9700
C1 H1B 0.9700
C2 H2A 0.9700
C2 H2B 0.9700
C21 C26 1.387(5)
C21 C22 1.394(5)
C22 C23 1.390(6)
C22 H22A 0.9300
C23 C24 1.381(6)
C23 H23A 0.9300
C24 C25 1.377(6)
C24 H24A 0.9300
C25 C26 1.388(5)
C25 H25A 0.9300
C26 H26A 0.9300
C31 C32 1.396(5)
C31 C36 1.401(5)
C32 C33 1.393(5)
C32 H32A 0.9300
C33 C34 1.378(5)
C33 H33A 0.9300
C34 C35 1.397(5)
C34 H34 0.9300
C35 C36 1.388(5)
C35 H35A 0.9300
C36 H36A 0.9300
C41 C48 1.382(5)
C41 C42 1.407(5)
C42 C43 1.364(5)
C42 H42A 0.9300
C43 C49 1.421(5)
C43 H43A 0.9300
C44 C45 1.368(5)
C44 C49 1.426(5)
C44 H44A 0.9300
C45 C46 1.401(6)
C45 H45A 0.9300
C46 C47 1.378(5)
C46 H46A 0.9300
C47 C50 1.432(5)
C47 H47A 0.9300
C48 C50 1.441(5)
C48 C58 1.502(5)
C49 C50 1.432(5)
C51 C58 1.376(5)
C51 C52 1.401(5)
C52 C53 1.366(5)
C52 H52A 0.9300
C53 C59 1.423(6)
C53 H53A 0.9300
C54 C55 1.364(6)
C54 C59 1.419(5)
C54 H54A 0.9300
C55 C56 1.411(6)
C55 H55A 0.9300
C56 C57 1.372(5)
C56 H56A 0.9300
C57 C60 1.422(5)
C57 H57A 0.9300
C58 C60 1.444(5)
C59 C60 1.431(5)
